data_7023433
loop_
_publ_author_name
'Duan, Peng-Cheng'
'Wang, Zhao-Yang'
'Chen, Jing-Huo'
'Yang, Guang'
'Raptis, Raphael G.'

_publ_section_title
;
 Trigonal prismatic Cu(i) and Ag(i) pyrazolato nanocage hosts:
 encapsulation of S8 and hydrocarbon guests.
;
_journal_issue 42
_journal_name_full 'Dalton transactions (Cambridge, England : 2003)'
_journal_page_first 14951
_journal_page_last 14954
_journal_paper_doi 10.1039/c3dt51332g
_journal_volume 42
_journal_year 2013
_chemical_formula_sum 'C126 H90 Cu6 N12'
_chemical_formula_weight 2153.34
_chemical_name_systematic
; 
 ? 
;
_space_group_IT_number 9
_symmetry_cell_setting monoclinic
_symmetry_space_group_name_Hall 'C -2yc'
_symmetry_space_group_name_H-M 'C 1 c 1'
_atom_sites_solution_hydrogens geom
_atom_sites_solution_primary direct
_atom_sites_solution_secondary difmap
_audit_creation_method SHELXL-97
_cell_angle_alpha 90.00
_cell_angle_beta 110.65(3)
_cell_angle_gamma 90.00
_cell_formula_units_Z 4
_cell_length_a 28.719(6)
_cell_length_b 17.244(3)
_cell_length_c 25.316(5)
_cell_measurement_reflns_used 5985
_cell_measurement_temperature 298(2)
_cell_measurement_theta_max 26.3146
_cell_measurement_theta_min 3.0118
_cell_volume 11732(5)
_computing_cell_refinement
;
CrysAlisPro, Agilent Technologies,
Version 1.171.34.49 (release 20-01-2011 CrysAlis171 .NET)
;
_computing_data_collection
;
CrysAlisPro, Agilent Technologies,
Version 1.171.34.49 (release 20-01-2011 CrysAlis171 .NET)
;
_computing_data_reduction
;
CrysAlisPro, Agilent Technologies,
Version 1.171.34.49 (release 20-01-2011 CrysAlis171 .NET)
;
_computing_molecular_graphics 'Bruker SHELXTL'
_computing_publication_material 'Bruker SHELXTL'
_computing_structure_refinement 'SHELXL-97 (Sheldrick, 1997)'
_computing_structure_solution 'SHELXS-97 (Sheldrick, 1990)'
_diffrn_ambient_temperature 298(2)
_diffrn_detector_area_resol_mean 16.2542
_diffrn_measured_fraction_theta_full 0.995
_diffrn_measured_fraction_theta_max 0.995
_diffrn_measurement_device_type 'Xcalibur, Eos, Gemini'
_diffrn_measurement_method '\w scans'
_diffrn_radiation_monochromator graphite
_diffrn_radiation_source 'Enhance (Mo) X-ray Source'
_diffrn_radiation_type MoK\a
_diffrn_radiation_wavelength 0.71073
_diffrn_reflns_av_R_equivalents 0.0379
_diffrn_reflns_av_unetI/netI 0.0725
_diffrn_reflns_limit_h_max 35
_diffrn_reflns_limit_h_min -30
_diffrn_reflns_limit_k_max 21
_diffrn_reflns_limit_k_min -18
_diffrn_reflns_limit_l_max 20
_diffrn_reflns_limit_l_min -31
_diffrn_reflns_number 26707
_diffrn_reflns_theta_full 26.39
_diffrn_reflns_theta_max 26.39
_diffrn_reflns_theta_min 3.01
_exptl_absorpt_coefficient_mu 1.119
_exptl_absorpt_correction_T_max 0.7447
_exptl_absorpt_correction_T_min 0.6955
_exptl_absorpt_correction_type multi-scan
_exptl_absorpt_process_details
;
CrysAlisPro, Agilent Technologies,
Version 1.171.34.49 (release 20-01-2011 CrysAlis171 .NET)
(compiled Jan 20 2011,15:58:25)
Empirical absorption correction using spherical harmonics,
 implemented in SCALE3 ABSPACK scaling algorithm.
;
_exptl_crystal_colour colorless
_exptl_crystal_density_diffrn 1.219
_exptl_crystal_density_method 'not measured'
_exptl_crystal_description block
_exptl_crystal_F_000 4416
_exptl_crystal_size_max 0.35
_exptl_crystal_size_mid 0.30
_exptl_crystal_size_min 0.28
_platon_squeeze_details
;
;
_refine_diff_density_max 0.389
_refine_diff_density_min -0.337
_refine_diff_density_rms 0.071
_refine_ls_abs_structure_details 'Flack H D (1983), Acta Cryst. A39, 876-881'
_refine_ls_abs_structure_Flack -0.041(11)
_refine_ls_extinction_method none
_refine_ls_goodness_of_fit_ref 0.966
_refine_ls_hydrogen_treatment constr
_refine_ls_matrix_type full
_refine_ls_number_parameters 1171
_refine_ls_number_reflns 15760
_refine_ls_number_restraints 2
_refine_ls_restrained_S_all 0.966
_refine_ls_R_factor_all 0.0752
_refine_ls_R_factor_gt 0.0492
_refine_ls_shift/su_max 0.001
_refine_ls_shift/su_mean 0.000
_refine_ls_structure_factor_coef Fsqd
_refine_ls_weighting_details 'calc w=1/[\s^2^(Fo^2^)+(0.0622P)^2^+0.0000P] where P=(Fo^2^+2Fc^2^)/3'
_refine_ls_weighting_scheme calc
_refine_ls_wR_factor_gt 0.1134
_refine_ls_wR_factor_ref 0.1247
_reflns_number_gt 11427
_reflns_number_total 15760
_reflns_threshold_expression >2sigma(I)
_cod_data_source_file c3dt51332g.txt
_cod_data_source_block Cudipz
_cod_original_cell_volume 11732(4)
_cod_original_sg_symbol_H-M Cc
_cod_database_code 7023433

loop_
_symmetry_equiv_pos_as_xyz
'x, y, z'
'x, -y, z+1/2'
'x+1/2, y+1/2, z'
'x+1/2, -y+1/2, z+1/2'

loop_
_atom_site_label
_atom_site_type_symbol
_atom_site_fract_x
_atom_site_fract_y
_atom_site_fract_z
_atom_site_U_iso_or_equiv
_atom_site_adp_type
_atom_site_occupancy
_atom_site_symmetry_multiplicity
_atom_site_calc_flag
_atom_site_refinement_flags
Cu1 Cu 0.06862(3) 0.27767(5) 0.83047(3) 0.0452(2) Uani 1 1 d .
Cu2 Cu -0.01347(3) 0.40166(4) 0.83761(3) 0.0450(2) Uani 1 1 d .
Cu3 Cu 0.08984(3) 0.46422(4) 0.83405(3) 0.0413(2) Uani 1 1 d .
Cu4 Cu 0.17321(3) 0.31772(5) 1.14871(3) 0.0453(2) Uani 1 1 d .
Cu5 Cu 0.08673(3) 0.43898(4) 1.14239(3) 0.0438(2) Uani 1 1 d .
Cu6 Cu 0.20067(3) 0.49979(5) 1.16723(3) 0.0450(2) Uani 1 1 d .
N1 N 0.0038(2) 0.2458(3) 0.8208(2) 0.0444(13) Uani 1 1 d .
N2 N -0.02651(19) 0.2965(3) 0.8339(2) 0.0417(13) Uani 1 1 d .
N3 N -0.00208(19) 0.5074(3) 0.8379(2) 0.0374(12) Uani 1 1 d .
N4 N 0.04261(19) 0.5350(3) 0.8377(2) 0.0360(12) Uani 1 1 d .
N5 N 0.1377(2) 0.3923(3) 0.8338(2) 0.0370(12) Uani 1 1 d .
N6 N 0.1324(2) 0.3147(3) 0.8421(2) 0.0416(13) Uani 1 1 d .
N7 N 0.1116(2) 0.2816(3) 1.1460(2) 0.0425(13) Uani 1 1 d .
N8 N 0.0733(2) 0.3332(3) 1.1413(2) 0.0384(12) Uani 1 1 d .
N9 N 0.1026(2) 0.5442(3) 1.1493(2) 0.0439(14) Uani 1 1 d .
N10 N 0.1497(2) 0.5702(3) 1.1591(2) 0.0388(13) Uani 1 1 d .
N11 N 0.2496(2) 0.4278(3) 1.1710(2) 0.0418(13) Uani 1 1 d .
N12 N 0.2373(2) 0.3513(3) 1.1574(2) 0.0387(12) Uani 1 1 d .
C1 C 0.0244(2) 0.1082(3) 0.75566(19) 0.065(2) Uani 1 1 d G
H1 H 0.0198 0.1528 0.7337 0.078 Uiso 1 1 calc R
C2 C 0.0472(2) 0.0437(3) 0.7426(2) 0.087(3) Uani 1 1 d G
H2 H 0.0578 0.0450 0.7119 0.104 Uiso 1 1 calc R
C3 C 0.0541(2) -0.0230(3) 0.7753(3) 0.082(3) Uani 1 1 d G
H3 H 0.0693 -0.0662 0.7665 0.098 Uiso 1 1 calc R
C4 C 0.0382(3) -0.0250(2) 0.8212(2) 0.086(3) Uani 1 1 d G
H4 H 0.0428 -0.0696 0.8431 0.103 Uiso 1 1 calc R
C5 C 0.0154(2) 0.0395(3) 0.8343(2) 0.071(2) Uani 1 1 d G
H5 H 0.0048 0.0382 0.8650 0.085 Uiso 1 1 calc R
C6 C 0.00852(18) 0.1062(2) 0.8015(2) 0.0463(17) Uani 1 1 d G
C7 C -0.0164(2) 0.1737(4) 0.8166(2) 0.0386(15) Uani 1 1 d .
C8 C -0.0598(3) 0.1779(4) 0.8275(2) 0.0404(16) Uani 1 1 d .
C9 C -0.0648(2) 0.2572(4) 0.8398(3) 0.0414(16) Uani 1 1 d .
C10 C -0.10183(19) 0.2928(3) 0.8589(2) 0.0513(18) Uani 1 1 d G
C11 C -0.1523(2) 0.2765(3) 0.8339(2) 0.078(3) Uani 1 1 d G
H11 H -0.1634 0.2434 0.8029 0.094 Uiso 1 1 calc R
C12 C -0.18616(18) 0.3095(5) 0.8552(4) 0.121(4) Uani 1 1 d G
H12 H -0.2199 0.2986 0.8385 0.145 Uiso 1 1 calc R
C13 C -0.1696(3) 0.3589(4) 0.9015(4) 0.127(5) Uani 1 1 d G
H13 H -0.1923 0.3811 0.9157 0.152 Uiso 1 1 calc R
C14 C -0.1191(3) 0.3752(4) 0.9265(3) 0.128(5) Uani 1 1 d G
H14 H -0.1081 0.4083 0.9575 0.154 Uiso 1 1 calc R
C15 C -0.0853(2) 0.3422(3) 0.9052(2) 0.075(2) Uani 1 1 d G
H15 H -0.0515 0.3531 0.9219 0.090 Uiso 1 1 calc R
C16 C -0.0923(3) 0.1108(4) 0.8294(3) 0.0472(17) Uani 1 1 d .
H16A H -0.0849 0.0677 0.8090 0.057 Uiso 1 1 calc R
H16B H -0.1267 0.1253 0.8099 0.057 Uiso 1 1 calc R
C17 C -0.0864(2) 0.0833(3) 0.8893(2) 0.0384(15) Uani 1 1 d .
C18 C -0.1128(2) 0.0173(3) 0.8955(3) 0.0388(15) Uani 1 1 d .
H18 H -0.1325 -0.0091 0.8633 0.047 Uiso 1 1 calc R
C19 C -0.1107(2) -0.0094(3) 0.9472(3) 0.0414(16) Uani 1 1 d .
H19 H -0.1294 -0.0524 0.9497 0.050 Uiso 1 1 calc R
C20 C -0.0800(2) 0.0282(3) 0.9968(2) 0.0349(14) Uani 1 1 d .
C21 C -0.0529(2) 0.0947(3) 0.9916(2) 0.0348(14) Uani 1 1 d .
C22 C -0.0572(2) 0.1197(4) 0.9369(2) 0.0407(16) Uani 1 1 d .
H22 H -0.0392 0.1631 0.9334 0.049 Uiso 1 1 calc R
C23 C -0.0752(3) 0.0022(3) 1.0515(3) 0.0432(16) Uani 1 1 d .
H23 H -0.0926 -0.0415 1.0556 0.052 Uiso 1 1 calc R
C24 C -0.0458(3) 0.0402(4) 1.0977(2) 0.0404(16) Uani 1 1 d .
H24 H -0.0432 0.0219 1.1332 0.048 Uiso 1 1 calc R
C25 C -0.0188(2) 0.1071(3) 1.0939(3) 0.0359(14) Uani 1 1 d .
C26 C -0.0219(2) 0.1326(4) 1.0425(2) 0.0405(16) Uani 1 1 d .
H26 H -0.0035 0.1758 1.0398 0.049 Uiso 1 1 calc R
C27 C 0.0135(3) 0.1479(4) 1.1486(2) 0.0415(16) Uani 1 1 d .
H27A H -0.0084 0.1673 1.1673 0.050 Uiso 1 1 calc R
H27B H 0.0350 0.1093 1.1732 0.050 Uiso 1 1 calc R
C28 C -0.00748(18) 0.3890(3) 1.18159(19) 0.0507(18) Uani 1 1 d G
H28 H 0.0238 0.4078 1.2033 0.061 Uiso 1 1 calc R
C29 C -0.0499(2) 0.4201(3) 1.1877(2) 0.074(2) Uani 1 1 d G
H29 H -0.0471 0.4598 1.2136 0.089 Uiso 1 1 calc R
C30 C -0.09662(19) 0.3920(4) 1.1552(3) 0.104(4) Uani 1 1 d G
H30 H -0.1250 0.4128 1.1593 0.125 Uiso 1 1 calc R
C31 C -0.10085(15) 0.3327(4) 1.1166(3) 0.110(4) Uani 1 1 d G
H31 H -0.1321 0.3139 1.0948 0.132 Uiso 1 1 calc R
C32 C -0.0584(2) 0.3015(3) 1.1105(2) 0.080(3) Uani 1 1 d G
H32 H -0.0612 0.2619 1.0846 0.096 Uiso 1 1 calc R
C33 C -0.01171(16) 0.3297(3) 1.1430(2) 0.0422(16) Uani 1 1 d G
C34 C 0.0330(2) 0.2925(4) 1.1407(2) 0.0373(15) Uani 1 1 d .
C35 C 0.0449(2) 0.2126(3) 1.1431(2) 0.0318(14) Uani 1 1 d .
C36 C 0.0930(2) 0.2096(3) 1.1476(2) 0.0353(15) Uani 1 1 d .
C37 C 0.12811(14) 0.1427(2) 1.16247(13) 0.0440(16) Uani 1 1 d G
C38 C 0.11354(13) 0.0731(2) 1.13366(13) 0.064(2) Uani 1 1 d G
H38 H 0.0823 0.0688 1.1057 0.077 Uiso 1 1 calc R
C39 C 0.14571(18) 0.01001(18) 1.14664(15) 0.081(3) Uani 1 1 d G
H39 H 0.1360 -0.0366 1.1274 0.098 Uiso 1 1 calc R
C40 C 0.19245(17) 0.0165(2) 1.18843(14) 0.080(3) Uani 1 1 d G
H40 H 0.2140 -0.0257 1.1971 0.096 Uiso 1 1 calc R
C41 C 0.20702(14) 0.0861(3) 1.21724(12) 0.076(2) Uani 1 1 d G
H41 H 0.2383 0.0904 1.2452 0.091 Uiso 1 1 calc R
C42 C 0.17485(15) 0.1492(2) 1.20426(12) 0.0565(19) Uani 1 1 d G
H42 H 0.1846 0.1958 1.2235 0.068 Uiso 1 1 calc R
C43 C 0.15825(17) 0.1437(3) 0.82028(12) 0.077(3) Uani 1 1 d G
H43 H 0.1332 0.1613 0.7880 0.093 Uiso 1 1 calc R
C44 C 0.1685(2) 0.0649(2) 0.82779(15) 0.107(4) Uani 1 1 d G
H44 H 0.1503 0.0297 0.8005 0.128 Uiso 1 1 calc R
C45 C 0.2060(2) 0.0386(2) 0.87610(17) 0.107(4) Uani 1 1 d G
H45 H 0.2129 -0.0141 0.8811 0.129 Uiso 1 1 calc R
C46 C 0.23327(16) 0.0912(2) 0.91691(15) 0.115(4) Uani 1 1 d G
H46 H 0.2584 0.0736 0.9492 0.138 Uiso 1 1 calc R
C47 C 0.22301(14) 0.1701(2) 0.90940(14) 0.080(3) Uani 1 1 d G
H47 H 0.2412 0.2052 0.9367 0.096 Uiso 1 1 calc R
C48 C 0.18551(17) 0.1963(2) 0.86108(13) 0.0475(17) Uani 1 1 d G
C49 C 0.1769(3) 0.2811(3) 0.8529(2) 0.0376(15) Uani 1 1 d .
C50 C 0.2117(2) 0.3356(4) 0.8518(2) 0.0333(14) Uani 1 1 d .
C51 C 0.1858(2) 0.4047(3) 0.8389(2) 0.0311(13) Uani 1 1 d .
C52 C 0.2016(2) 0.4811(4) 0.8268(2) 0.0385(15) Uani 1 1 d .
C53 C 0.2493(3) 0.5070(4) 0.8535(3) 0.0513(18) Uani 1 1 d .
H53 H 0.2720 0.4767 0.8811 0.062 Uiso 1 1 calc R
C54 C 0.2637(3) 0.5788(4) 0.8391(3) 0.063(2) Uani 1 1 d .
H54 H 0.2962 0.5961 0.8567 0.075 Uiso 1 1 calc R
C55 C 0.2295(3) 0.6247(5) 0.7985(3) 0.065(2) Uani 1 1 d .
H55 H 0.2395 0.6721 0.7886 0.078 Uiso 1 1 calc R
C56 C 0.1829(3) 0.6014(4) 0.7739(3) 0.0556(19) Uani 1 1 d .
H56 H 0.1601 0.6339 0.7482 0.067 Uiso 1 1 calc R
C57 C 0.1677(2) 0.5290(4) 0.7857(2) 0.0435(16) Uani 1 1 d .
H57 H 0.1353 0.5122 0.7666 0.052 Uiso 1 1 calc R
C58 C 0.2634(2) 0.3188(4) 0.8548(3) 0.0409(15) Uani 1 1 d .
H58A H 0.2723 0.3580 0.8326 0.049 Uiso 1 1 calc R
H58B H 0.2626 0.2696 0.8360 0.049 Uiso 1 1 calc R
C59 C 0.3049(2) 0.3147(3) 0.9104(2) 0.0311(13) Uani 1 1 d .
C60 C 0.3515(2) 0.2865(3) 0.9119(3) 0.0396(15) Uani 1 1 d .
H60 H 0.3555 0.2733 0.8781 0.047 Uiso 1 1 calc R
C61 C 0.3909(2) 0.2781(3) 0.9610(2) 0.0373(14) Uani 1 1 d .
H61 H 0.4212 0.2601 0.9602 0.045 Uiso 1 1 calc R
C62 C 0.3862(2) 0.2962(3) 1.0128(3) 0.0345(14) Uani 1 1 d .
C63 C 0.3398(2) 0.3245(3) 1.0128(2) 0.0293(13) Uani 1 1 d .
C64 C 0.3000(2) 0.3335(3) 0.9605(2) 0.0360(14) Uani 1 1 d .
H64 H 0.2697 0.3527 0.9604 0.043 Uiso 1 1 calc R
C65 C 0.4253(2) 0.2876(4) 1.0652(3) 0.0407(15) Uani 1 1 d .
H65 H 0.4562 0.2701 1.0661 0.049 Uiso 1 1 calc R
C66 C 0.4183(2) 0.3045(4) 1.1135(3) 0.0405(15) Uani 1 1 d .
H66 H 0.4448 0.2978 1.1472 0.049 Uiso 1 1 calc R
C67 C 0.3732(2) 0.3315(3) 1.1157(2) 0.0338(14) Uani 1 1 d .
C68 C 0.3351(2) 0.3417(3) 1.0653(2) 0.0356(14) Uani 1 1 d .
H68 H 0.3048 0.3606 1.0657 0.043 Uiso 1 1 calc R
C69 C 0.3687(2) 0.3472(4) 1.1730(2) 0.0396(15) Uani 1 1 d .
H69A H 0.3813 0.3024 1.1969 0.048 Uiso 1 1 calc R
H69B H 0.3901 0.3907 1.1902 0.048 Uiso 1 1 calc R
C70 C 0.31208(18) 0.1790(3) 1.1731(2) 0.065(2) Uani 1 1 d G
H70 H 0.3381 0.1961 1.2047 0.078 Uiso 1 1 calc R
C71 C 0.3099(3) 0.1018(3) 1.1566(3) 0.091(3) Uani 1 1 d G
H71 H 0.3345 0.0673 1.1772 0.109 Uiso 1 1 calc R
C72 C 0.2711(3) 0.0762(2) 1.1093(3) 0.104(4) Uani 1 1 d G
H72 H 0.2696 0.0246 1.0982 0.125 Uiso 1 1 calc R
C73 C 0.2343(3) 0.1278(4) 1.0785(3) 0.110(4) Uani 1 1 d G
H73 H 0.2083 0.1107 1.0469 0.132 Uiso 1 1 calc R
C74 C 0.23646(19) 0.2050(3) 1.0950(2) 0.075(2) Uani 1 1 d G
H74 H 0.2119 0.2395 1.0745 0.090 Uiso 1 1 calc R
C75 C 0.2753(2) 0.2306(2) 1.1423(2) 0.0490(18) Uani 1 1 d G
C76 C 0.2774(3) 0.3140(3) 1.1583(2) 0.0363(15) Uani 1 1 d .
C77 C 0.3181(2) 0.3644(4) 1.1723(2) 0.0382(15) Uani 1 1 d .
C78 C 0.2988(2) 0.4344(4) 1.1798(2) 0.0382(15) Uani 1 1 d .
C79 C 0.3240(3) 0.5087(4) 1.1960(3) 0.0454(16) Uani 1 1 d .
C80 C 0.3559(3) 0.5358(5) 1.1696(3) 0.063(2) Uani 1 1 d .
H80 H 0.3603 0.5065 1.1408 0.075 Uiso 1 1 calc R
C81 C 0.3812(4) 0.6054(5) 1.1850(4) 0.085(3) Uani 1 1 d .
H81 H 0.4025 0.6224 1.1669 0.102 Uiso 1 1 calc R
C82 C 0.3745(4) 0.6491(5) 1.2276(4) 0.082(3) Uani 1 1 d .
H82 H 0.3912 0.6960 1.2381 0.099 Uiso 1 1 calc R
C83 C 0.3432(4) 0.6235(5) 1.2544(3) 0.074(2) Uani 1 1 d .
H83 H 0.3387 0.6536 1.2827 0.088 Uiso 1 1 calc R
C84 C 0.3181(3) 0.5530(4) 1.2396(3) 0.0529(18) Uani 1 1 d .
H84 H 0.2977 0.5356 1.2585 0.064 Uiso 1 1 calc R
C85 C -0.0999(2) 0.5960(3) 0.8743(2) 0.064(2) Uani 1 1 d G
H85 H -0.0786 0.6283 0.9016 0.076 Uiso 1 1 calc R
C86 C -0.1490(2) 0.5871(3) 0.8708(3) 0.088(3) Uani 1 1 d G
H86 H -0.1605 0.6134 0.8958 0.106 Uiso 1 1 calc R
C87 C -0.18078(15) 0.5388(4) 0.8299(3) 0.079(3) Uani 1 1 d G
H87 H -0.2136 0.5328 0.8276 0.095 Uiso 1 1 calc R
C88 C -0.16352(18) 0.4994(3) 0.7926(2) 0.093(3) Uani 1 1 d G
H88 H -0.1848 0.4671 0.7652 0.112 Uiso 1 1 calc R
C89 C -0.1144(2) 0.5084(3) 0.7960(2) 0.072(2) Uani 1 1 d G
H89 H -0.1029 0.4821 0.7710 0.086 Uiso 1 1 calc R
C90 C -0.08259(14) 0.5567(3) 0.8369(2) 0.0462(17) Uani 1 1 d G
C91 C -0.0306(2) 0.5687(4) 0.8391(2) 0.0362(14) Uani 1 1 d .
C92 C -0.0059(2) 0.6368(3) 0.8388(2) 0.0340(14) Uani 1 1 d .
C93 C 0.0402(2) 0.6137(4) 0.8378(2) 0.0341(14) Uani 1 1 d .
C94 C 0.08238(15) 0.6626(2) 0.83856(19) 0.0441(16) Uani 1 1 d G
C95 C 0.12823(18) 0.6548(3) 0.88175(18) 0.062(2) Uani 1 1 d G
H95 H 0.1328 0.6166 0.9091 0.075 Uiso 1 1 calc R
C96 C 0.16720(15) 0.7041(4) 0.8841(2) 0.085(3) Uani 1 1 d G
H96 H 0.1979 0.6989 0.9130 0.102 Uiso 1 1 calc R
C97 C 0.16031(19) 0.7612(3) 0.8433(3) 0.086(3) Uani 1 1 d G
H97 H 0.1864 0.7942 0.8449 0.103 Uiso 1 1 calc R
C98 C 0.1145(2) 0.7690(2) 0.8001(2) 0.064(2) Uani 1 1 d G
H98 H 0.1099 0.8072 0.7728 0.077 Uiso 1 1 calc R
C99 C 0.07549(17) 0.7197(3) 0.79774(17) 0.0482(17) Uani 1 1 d G
H99 H 0.0448 0.7249 0.7688 0.058 Uiso 1 1 calc R
C100 C -0.0247(2) 0.7182(3) 0.8361(3) 0.0416(16) Uani 1 1 d .
H10A H -0.0608 0.7167 0.8215 0.050 Uiso 1 1 calc R
H10B H -0.0143 0.7468 0.8092 0.050 Uiso 1 1 calc R
C101 C -0.0080(2) 0.7633(3) 0.8918(2) 0.0350(14) Uani 1 1 d .
C102 C 0.0159(2) 0.7324(3) 0.9428(2) 0.0351(14) Uani 1 1 d .
H102 H 0.0248 0.6803 0.9450 0.042 Uiso 1 1 calc R
C103 C 0.0284(2) 0.7763(3) 0.9939(2) 0.0307(13) Uani 1 1 d .
C104 C 0.0165(2) 0.8565(3) 0.9897(3) 0.0404(15) Uani 1 1 d .
C105 C -0.0084(3) 0.8883(4) 0.9345(3) 0.0479(17) Uani 1 1 d .
H105 H -0.0157 0.9410 0.9307 0.057 Uiso 1 1 calc R
C106 C -0.0211(2) 0.8439(3) 0.8886(3) 0.0428(16) Uani 1 1 d .
H106 H -0.0389 0.8656 0.8537 0.051 Uiso 1 1 calc R
C107 C 0.0526(2) 0.7448(3) 1.0488(3) 0.0398(15) Uani 1 1 d .
H107 H 0.0631 0.6934 1.0518 0.048 Uiso 1 1 calc R
C108 C 0.0612(2) 0.7862(3) 1.0966(2) 0.0327(13) Uani 1 1 d .
C109 C 0.0481(3) 0.8658(4) 1.0903(3) 0.0431(16) Uani 1 1 d .
H109 H 0.0542 0.8956 1.1227 0.052 Uiso 1 1 calc R
C110 C 0.0275(3) 0.9000(4) 1.0404(3) 0.0502(18) Uani 1 1 d .
H110 H 0.0203 0.9527 1.0386 0.060 Uiso 1 1 calc R
C111 C 0.2218(3) 0.6887(3) 1.1385(2) 0.080(3) Uani 1 1 d G
H111 H 0.2131 0.6516 1.1100 0.096 Uiso 1 1 calc R
C112 C 0.2624(2) 0.7370(4) 1.1460(3) 0.113(4) Uani 1 1 d G
H112 H 0.2809 0.7322 1.1225 0.136 Uiso 1 1 calc R
C113 C 0.2753(2) 0.7925(4) 1.1885(3) 0.110(4) Uani 1 1 d G
H113 H 0.3025 0.8248 1.1935 0.132 Uiso 1 1 calc R
C114 C 0.2477(3) 0.7997(3) 1.2236(2) 0.086(3) Uani 1 1 d G
H114 H 0.2563 0.8368 1.2521 0.103 Uiso 1 1 calc R
C115 C 0.2071(2) 0.7513(3) 1.21618(19) 0.064(2) Uani 1 1 d G
H115 H 0.1886 0.7561 1.2397 0.077 Uiso 1 1 calc R
C116 C 0.19417(19) 0.6959(3) 1.1736(2) 0.0512(19) Uani 1 1 d G
C117 C 0.1493(2) 0.6480(4) 1.1645(2) 0.0378(15) Uani 1 1 d .
C118 C 0.1018(3) 0.6717(4) 1.1591(2) 0.0404(16) Uani 1 1 d .
C119 C 0.0834(3) 0.7536(4) 1.1550(3) 0.0466(18) Uani 1 1 d .
H11A H 0.0585 0.7563 1.1727 0.056 Uiso 1 1 calc R
H11B H 0.1109 0.7865 1.1765 0.056 Uiso 1 1 calc R
C120 C 0.0730(3) 0.6044(4) 1.1480(3) 0.0446(16) Uani 1 1 d .
C121 C 0.01942(16) 0.5964(3) 1.1364(2) 0.0531(19) Uani 1 1 d G
C122 C -0.0024(2) 0.6235(3) 1.1739(2) 0.071(2) Uani 1 1 d G
H122 H 0.0172 0.6445 1.2084 0.085 Uiso 1 1 calc R
C123 C -0.0537(3) 0.6193(3) 1.1598(4) 0.120(5) Uani 1 1 d G
H123 H -0.0684 0.6374 1.1849 0.144 Uiso 1 1 calc R
C124 C -0.08316(16) 0.5879(4) 1.1083(4) 0.123(5) Uani 1 1 d G
H124 H -0.1175 0.5850 1.0988 0.147 Uiso 1 1 calc R
C125 C -0.0613(2) 0.5608(4) 1.0708(3) 0.114(4) Uani 1 1 d G
H125 H -0.0810 0.5398 1.0363 0.136 Uiso 1 1 calc R
C126 C -0.0100(2) 0.5650(3) 1.0849(2) 0.079(3) Uani 1 1 d G
H126 H 0.0046 0.5469 1.0598 0.095 Uiso 1 1 calc R

loop_
_atom_site_aniso_label
_atom_site_aniso_U_11
_atom_site_aniso_U_22
_atom_site_aniso_U_33
_atom_site_aniso_U_23
_atom_site_aniso_U_13
_atom_site_aniso_U_12
Cu1 0.0333(5) 0.0425(4) 0.0599(5) 0.0039(4) 0.0165(4) -0.0064(4)
Cu2 0.0397(5) 0.0342(4) 0.0631(5) 0.0030(4) 0.0206(4) -0.0045(4)
Cu3 0.0309(4) 0.0381(4) 0.0554(5) 0.0011(4) 0.0158(4) 0.0035(4)
Cu4 0.0329(5) 0.0458(5) 0.0601(5) -0.0042(4) 0.0199(4) -0.0047(4)
Cu5 0.0405(5) 0.0334(4) 0.0549(5) 0.0022(4) 0.0134(4) -0.0010(4)
Cu6 0.0379(5) 0.0416(5) 0.0565(5) 0.0019(4) 0.0178(4) 0.0041(4)
N1 0.040(3) 0.039(3) 0.051(3) 0.001(3) 0.013(3) -0.008(3)
N2 0.028(3) 0.046(3) 0.054(3) 0.000(3) 0.018(3) -0.009(3)
N3 0.028(3) 0.034(3) 0.051(3) 0.005(3) 0.016(2) -0.002(2)
N4 0.029(3) 0.030(3) 0.051(3) 0.003(2) 0.017(2) -0.006(2)
N5 0.029(3) 0.033(3) 0.050(3) 0.007(2) 0.016(2) 0.004(3)
N6 0.024(3) 0.046(3) 0.053(3) 0.010(3) 0.013(2) 0.006(3)
N7 0.034(3) 0.039(3) 0.051(3) -0.007(3) 0.011(3) -0.002(3)
N8 0.028(3) 0.036(3) 0.049(3) 0.000(3) 0.011(2) -0.001(3)
N9 0.042(4) 0.035(3) 0.058(3) 0.008(3) 0.022(3) 0.005(3)
N10 0.031(3) 0.038(3) 0.046(3) 0.001(2) 0.012(2) 0.000(3)
N11 0.028(3) 0.047(3) 0.052(3) 0.000(3) 0.017(3) 0.001(3)
N12 0.028(3) 0.040(3) 0.050(3) 0.000(3) 0.017(2) 0.004(3)
C1 0.077(6) 0.069(5) 0.046(4) 0.013(4) 0.018(4) 0.005(5)
C2 0.129(9) 0.072(6) 0.061(5) -0.009(5) 0.036(6) 0.019(6)
C3 0.097(8) 0.058(5) 0.085(6) -0.013(5) 0.028(6) 0.006(5)
C4 0.136(10) 0.038(4) 0.092(7) 0.004(5) 0.051(7) 0.004(5)
C5 0.096(7) 0.046(4) 0.080(6) 0.012(4) 0.043(5) 0.007(5)
C6 0.040(4) 0.051(4) 0.045(4) 0.001(3) 0.012(3) -0.011(4)
C7 0.034(4) 0.039(4) 0.037(3) -0.001(3) 0.004(3) -0.009(3)
C8 0.041(4) 0.044(4) 0.034(3) -0.001(3) 0.010(3) -0.013(3)
C9 0.033(4) 0.042(4) 0.046(4) 0.010(3) 0.009(3) -0.004(3)
C10 0.041(4) 0.038(4) 0.078(5) 0.015(4) 0.025(4) -0.002(3)
C11 0.056(6) 0.073(6) 0.113(7) 0.015(5) 0.036(5) 0.001(5)
C12 0.062(7) 0.104(9) 0.212(14) 0.023(9) 0.067(9) -0.016(7)
C13 0.135(13) 0.106(9) 0.176(13) -0.004(9) 0.101(11) 0.034(9)
C14 0.150(13) 0.103(9) 0.163(11) -0.031(8) 0.095(11) -0.005(9)
C15 0.074(6) 0.073(5) 0.092(6) -0.015(5) 0.047(5) -0.007(5)
C16 0.045(4) 0.047(4) 0.044(4) -0.001(3) 0.009(3) -0.021(4)
C17 0.033(4) 0.036(3) 0.040(3) 0.002(3) 0.006(3) -0.010(3)
C18 0.036(4) 0.027(3) 0.046(4) -0.003(3) 0.005(3) -0.006(3)
C19 0.042(4) 0.034(3) 0.048(4) -0.005(3) 0.015(3) -0.019(3)
C20 0.041(4) 0.023(3) 0.045(4) 0.004(3) 0.020(3) -0.001(3)
C21 0.028(3) 0.031(3) 0.047(4) -0.003(3) 0.015(3) -0.005(3)
C22 0.038(4) 0.037(3) 0.044(4) 0.006(3) 0.009(3) -0.019(3)
C23 0.050(4) 0.028(3) 0.052(4) 0.002(3) 0.019(3) -0.014(3)
C24 0.052(4) 0.038(3) 0.034(3) 0.005(3) 0.018(3) -0.001(3)
C25 0.026(3) 0.032(3) 0.048(4) -0.005(3) 0.011(3) -0.005(3)
C26 0.037(4) 0.040(3) 0.040(3) 0.004(3) 0.007(3) -0.017(3)
C27 0.040(4) 0.040(3) 0.041(3) 0.000(3) 0.010(3) -0.008(3)
C28 0.052(5) 0.052(4) 0.049(4) -0.003(3) 0.018(3) -0.002(4)
C29 0.091(7) 0.058(5) 0.091(6) 0.006(5) 0.054(6) 0.020(5)
C30 0.075(8) 0.075(7) 0.178(12) -0.001(7) 0.065(8) 0.018(6)
C31 0.045(6) 0.113(8) 0.166(10) -0.045(8) 0.029(6) -0.002(6)
C32 0.046(5) 0.079(6) 0.106(7) -0.031(5) 0.017(5) -0.001(5)
C33 0.038(4) 0.036(3) 0.051(4) 0.005(3) 0.014(3) -0.004(3)
C34 0.028(4) 0.042(4) 0.038(3) -0.005(3) 0.007(3) -0.005(3)
C35 0.033(4) 0.034(3) 0.025(3) -0.004(3) 0.006(2) -0.006(3)
C36 0.039(4) 0.029(3) 0.034(3) -0.007(3) 0.008(3) 0.003(3)
C37 0.029(4) 0.047(4) 0.065(4) -0.001(4) 0.027(3) 0.003(3)
C38 0.064(6) 0.045(4) 0.075(5) -0.019(4) 0.015(4) 0.000(4)
C39 0.062(6) 0.046(5) 0.137(8) -0.019(5) 0.036(6) -0.002(4)
C40 0.078(7) 0.035(4) 0.132(8) 0.003(5) 0.044(6) 0.017(4)
C41 0.039(5) 0.082(6) 0.102(6) 0.015(5) 0.018(4) 0.014(5)
C42 0.032(4) 0.064(5) 0.067(5) 0.005(4) 0.010(4) 0.008(4)
C43 0.104(8) 0.039(4) 0.095(6) -0.010(4) 0.041(6) -0.004(5)
C44 0.117(10) 0.052(6) 0.168(11) -0.030(7) 0.069(9) -0.021(6)
C45 0.091(9) 0.054(6) 0.184(12) 0.014(7) 0.058(8) 0.011(6)
C46 0.074(7) 0.067(6) 0.196(12) 0.059(7) 0.037(8) 0.022(6)
C47 0.068(6) 0.065(5) 0.093(6) 0.027(5) 0.009(5) 0.014(5)
C48 0.033(4) 0.043(4) 0.070(5) 0.007(4) 0.022(4) -0.003(3)
C49 0.044(4) 0.027(3) 0.043(4) 0.000(3) 0.017(3) 0.000(3)
C50 0.026(3) 0.042(3) 0.030(3) 0.005(3) 0.008(3) 0.003(3)
C51 0.032(4) 0.027(3) 0.035(3) -0.001(3) 0.012(3) -0.003(3)
C52 0.032(4) 0.051(4) 0.030(3) -0.001(3) 0.007(3) 0.001(3)
C53 0.037(4) 0.041(4) 0.067(4) 0.007(4) 0.008(3) 0.003(3)
C54 0.052(5) 0.047(4) 0.085(6) -0.008(4) 0.018(4) -0.018(4)
C55 0.068(6) 0.051(4) 0.073(5) 0.006(4) 0.022(5) -0.010(4)
C56 0.062(5) 0.052(4) 0.050(4) 0.007(4) 0.016(4) -0.004(4)
C57 0.028(4) 0.055(4) 0.044(4) 0.005(3) 0.009(3) 0.002(3)
C58 0.029(4) 0.044(4) 0.051(4) -0.001(3) 0.016(3) 0.001(3)
C59 0.025(3) 0.031(3) 0.038(3) 0.002(3) 0.011(3) 0.001(3)
C60 0.030(4) 0.043(4) 0.051(4) -0.006(3) 0.021(3) -0.002(3)
C61 0.026(3) 0.042(3) 0.049(4) -0.004(3) 0.019(3) 0.006(3)
C62 0.025(3) 0.029(3) 0.050(4) -0.006(3) 0.014(3) -0.001(3)
C63 0.023(3) 0.028(3) 0.038(3) 0.005(3) 0.012(2) 0.000(3)
C64 0.023(3) 0.039(3) 0.048(4) 0.003(3) 0.016(3) -0.001(3)
C65 0.025(3) 0.040(3) 0.056(4) -0.002(3) 0.013(3) 0.009(3)
C66 0.032(4) 0.044(4) 0.040(3) -0.001(3) 0.006(3) 0.005(3)
C67 0.019(3) 0.041(3) 0.041(3) 0.004(3) 0.009(3) -0.002(3)
C68 0.029(3) 0.036(3) 0.043(3) 0.000(3) 0.015(3) 0.008(3)
C69 0.027(3) 0.056(4) 0.033(3) -0.003(3) 0.007(3) 0.003(3)
C70 0.061(6) 0.066(5) 0.074(5) 0.002(4) 0.031(4) 0.015(5)
C71 0.104(8) 0.068(6) 0.132(9) 0.020(6) 0.081(7) 0.027(6)
C72 0.130(11) 0.060(6) 0.139(10) -0.031(7) 0.067(9) -0.016(7)
C73 0.108(10) 0.075(7) 0.133(9) -0.030(7) 0.025(7) -0.011(7)
C74 0.074(7) 0.069(6) 0.077(6) -0.014(5) 0.020(5) -0.001(5)
C75 0.049(5) 0.050(4) 0.059(4) -0.002(4) 0.033(4) 0.005(4)
C76 0.039(4) 0.035(3) 0.036(3) -0.002(3) 0.015(3) 0.001(3)
C77 0.031(4) 0.051(4) 0.029(3) 0.004(3) 0.007(3) 0.007(3)
C78 0.035(4) 0.043(4) 0.031(3) -0.004(3) 0.006(3) -0.001(3)
C79 0.033(4) 0.053(4) 0.048(4) -0.001(3) 0.012(3) -0.002(3)
C80 0.068(6) 0.060(5) 0.072(5) -0.024(4) 0.040(4) -0.023(5)
C81 0.066(6) 0.092(7) 0.111(7) -0.044(6) 0.049(6) -0.037(6)
C82 0.067(6) 0.077(6) 0.096(7) -0.025(5) 0.020(5) -0.033(5)
C83 0.081(7) 0.073(6) 0.068(5) -0.029(5) 0.028(5) -0.012(5)
C84 0.052(5) 0.062(4) 0.048(4) -0.006(4) 0.022(3) -0.002(4)
C85 0.066(6) 0.054(4) 0.082(5) -0.012(4) 0.040(5) -0.004(4)
C86 0.076(7) 0.077(6) 0.144(9) -0.014(6) 0.079(7) -0.009(6)
C87 0.056(6) 0.069(6) 0.120(7) 0.003(5) 0.040(6) -0.009(5)
C88 0.044(6) 0.101(7) 0.127(8) -0.033(6) 0.021(5) -0.032(6)
C89 0.047(5) 0.074(6) 0.090(6) -0.009(5) 0.019(4) -0.015(5)
C90 0.044(4) 0.041(4) 0.057(4) 0.005(3) 0.023(3) 0.002(3)
C91 0.027(3) 0.041(3) 0.040(3) 0.005(3) 0.012(3) 0.002(3)
C92 0.027(4) 0.037(3) 0.035(3) 0.003(3) 0.008(3) 0.001(3)
C93 0.032(4) 0.039(3) 0.032(3) 0.002(3) 0.012(3) -0.010(3)
C94 0.038(4) 0.043(4) 0.054(4) 0.000(3) 0.020(3) -0.002(3)
C95 0.041(5) 0.072(5) 0.069(5) 0.005(4) 0.014(4) -0.011(4)
C96 0.043(5) 0.118(8) 0.089(6) -0.001(6) 0.017(5) -0.016(6)
C97 0.074(7) 0.071(6) 0.128(8) -0.021(6) 0.055(7) -0.029(6)
C98 0.083(7) 0.039(4) 0.078(5) 0.003(4) 0.037(5) -0.002(4)
C99 0.049(5) 0.040(4) 0.055(4) 0.002(3) 0.017(3) -0.004(3)
C100 0.035(4) 0.038(3) 0.045(4) 0.004(3) 0.006(3) 0.009(3)
C101 0.022(3) 0.034(3) 0.048(4) 0.002(3) 0.010(3) 0.007(3)
C102 0.036(4) 0.025(3) 0.046(4) 0.001(3) 0.016(3) 0.001(3)
C103 0.022(3) 0.030(3) 0.040(3) 0.003(3) 0.011(3) 0.001(3)
C104 0.036(4) 0.027(3) 0.063(4) 0.001(3) 0.024(3) 0.003(3)
C105 0.052(4) 0.029(3) 0.058(4) -0.001(3) 0.013(3) 0.008(3)
C106 0.038(4) 0.034(3) 0.052(4) 0.013(3) 0.010(3) 0.010(3)
C107 0.031(4) 0.028(3) 0.061(4) 0.001(3) 0.018(3) 0.004(3)
C108 0.031(3) 0.026(3) 0.039(3) -0.004(3) 0.009(3) 0.001(3)
C109 0.044(4) 0.038(4) 0.049(4) -0.013(3) 0.018(3) 0.004(3)
C110 0.058(5) 0.025(3) 0.067(5) -0.004(3) 0.021(4) 0.004(3)
C111 0.087(8) 0.069(6) 0.097(7) 0.005(5) 0.047(6) -0.003(6)
C112 0.080(8) 0.126(10) 0.141(10) 0.031(8) 0.048(7) -0.025(8)
C113 0.072(8) 0.095(8) 0.135(10) 0.034(7) 0.002(7) -0.035(7)
C114 0.078(7) 0.059(5) 0.089(6) 0.018(5) -0.011(5) -0.013(5)
C115 0.064(6) 0.067(5) 0.050(4) 0.006(4) 0.006(4) -0.011(5)
C116 0.056(5) 0.050(4) 0.044(4) 0.009(4) 0.013(3) 0.001(4)
C117 0.035(4) 0.038(3) 0.038(3) -0.003(3) 0.010(3) -0.008(3)
C118 0.046(4) 0.041(4) 0.029(3) -0.005(3) 0.008(3) 0.006(3)
C119 0.060(5) 0.036(3) 0.043(4) -0.004(3) 0.018(3) 0.007(4)
C120 0.040(4) 0.045(4) 0.052(4) 0.000(3) 0.020(3) 0.003(4)
C121 0.045(5) 0.037(4) 0.072(5) 0.018(4) 0.015(4) 0.010(4)
C122 0.068(6) 0.044(4) 0.122(7) 0.020(5) 0.059(6) 0.024(4)
C123 0.090(8) 0.066(6) 0.252(15) 0.059(8) 0.121(10) 0.031(6)
C124 0.046(7) 0.112(10) 0.185(13) 0.023(9) 0.008(8) -0.004(7)
C125 0.044(6) 0.107(8) 0.173(11) 0.025(8) 0.016(7) -0.001(6)
C126 0.056(6) 0.075(6) 0.093(6) 0.008(5) 0.010(5) -0.014(5)

loop_
_atom_type_symbol
_atom_type_description
_atom_type_scat_dispersion_real
_atom_type_scat_dispersion_imag
_atom_type_scat_source
C C 0.0033 0.0016 'International Tables Vol C Tables 4.2.6.8 and 6.1.1.4'
H H 0.0000 0.0000 'International Tables Vol C Tables 4.2.6.8 and 6.1.1.4'
N N 0.0061 0.0033 'International Tables Vol C Tables 4.2.6.8 and 6.1.1.4'
Cu Cu 0.3201 1.2651 'International Tables Vol C Tables 4.2.6.8 and 6.1.1.4'

loop_
_geom_angle_atom_site_label_1
_geom_angle_atom_site_label_2
_geom_angle_atom_site_label_3
_geom_angle
N6 Cu1 N1 176.6(3)
N2 Cu2 N3 177.5(2)
N4 Cu3 N5 177.4(2)
N7 Cu4 N12 175.4(2)
N9 Cu5 N8 175.7(2)
N11 Cu6 N10 176.6(2)
N2 N1 C7 108.3(5)
N2 N1 Cu1 118.2(4)
C7 N1 Cu1 131.1(5)
C9 N2 N1 108.8(5)
C9 N2 Cu2 130.5(5)
N1 N2 Cu2 120.6(4)
C91 N3 N4 107.8(5)
C91 N3 Cu2 131.8(4)
N4 N3 Cu2 120.4(4)
C93 N4 N3 107.4(5)
C93 N4 Cu3 134.2(4)
N3 N4 Cu3 118.3(4)
C51 N5 N6 107.7(5)
C51 N5 Cu3 128.7(4)
N6 N5 Cu3 121.9(4)
C49 N6 N5 107.6(5)
C49 N6 Cu1 134.2(4)
N5 N6 Cu1 117.9(4)
C36 N7 N8 106.4(5)
C36 N7 Cu4 133.2(5)
N8 N7 Cu4 120.4(4)
C34 N8 N7 108.6(5)
C34 N8 Cu5 133.0(5)
N7 N8 Cu5 118.2(4)
C120 N9 N10 109.3(5)
C120 N9 Cu5 128.6(5)
N10 N9 Cu5 122.1(4)
C117 N10 N9 107.6(5)
C117 N10 Cu6 132.3(5)
N9 N10 Cu6 119.9(4)
C78 N11 N12 106.3(5)
C78 N11 Cu6 132.9(5)
N12 N11 Cu6 120.4(4)
C76 N12 N11 108.6(5)
C76 N12 Cu4 132.3(5)
N11 N12 Cu4 118.8(4)
C2 C1 C6 120.0
C1 C2 C3 120.0
C4 C3 C2 120.0
C3 C4 C5 120.0
C4 C5 C6 120.0
C5 C6 C1 120.0
C5 C6 C7 118.4(4)
C1 C6 C7 121.6(4)
N1 C7 C8 109.3(6)
N1 C7 C6 120.3(6)
C8 C7 C6 130.5(6)
C7 C8 C9 105.3(6)
C7 C8 C16 125.9(6)
C9 C8 C16 128.6(6)
N2 C9 C8 108.2(6)
N2 C9 C10 123.2(6)
C8 C9 C10 128.5(6)
C11 C10 C15 120.0
C11 C10 C9 122.1(5)
C15 C10 C9 117.9(5)
C10 C11 C12 120.0
C11 C12 C13 120.0
C14 C13 C12 120.0
C15 C14 C13 120.0
C14 C15 C10 120.0
C8 C16 C17 114.5(5)
C22 C17 C18 117.7(5)
C22 C17 C16 123.5(5)
C18 C17 C16 118.8(5)
C19 C18 C17 122.3(6)
C18 C19 C20 119.9(5)
C19 C20 C21 118.8(5)
C19 C20 C23 122.6(5)
C21 C20 C23 118.6(6)
C22 C21 C20 118.4(5)
C22 C21 C26 123.4(5)
C20 C21 C26 118.2(5)
C17 C22 C21 122.8(5)
C24 C23 C20 120.6(6)
C23 C24 C25 122.1(5)
C26 C25 C24 118.7(6)
C26 C25 C27 122.3(5)
C24 C25 C27 119.0(5)
C25 C26 C21 121.8(6)
C35 C27 C25 117.1(5)
C29 C28 C33 120.0
C28 C29 C30 120.0
C29 C30 C31 120.0
C32 C31 C30 120.0
C31 C32 C33 120.0
C32 C33 C28 120.0
C32 C33 C34 120.2(4)
C28 C33 C34 119.5(4)
N8 C34 C35 108.2(6)
N8 C34 C33 122.4(5)
C35 C34 C33 129.1(6)
C36 C35 C34 105.4(5)
C36 C35 C27 127.4(6)
C34 C35 C27 126.5(6)
C35 C36 N7 111.3(5)
C35 C36 C37 129.3(6)
N7 C36 C37 118.6(5)
C38 C37 C42 120.0
C38 C37 C36 118.9(3)
C42 C37 C36 121.1(3)
C37 C38 C39 120.0
C40 C39 C38 120.0
C39 C40 C41 120.0
C42 C41 C40 120.0
C41 C42 C37 120.0
C48 C43 C44 120.0
C45 C44 C43 120.0
C46 C45 C44 120.0
C45 C46 C47 120.0
C48 C47 C46 120.0
C47 C48 C43 120.0
C47 C48 C49 118.9(3)
C43 C48 C49 121.1(3)
N6 C49 C50 110.2(5)
N6 C49 C48 123.6(6)
C50 C49 C48 126.1(6)
C49 C50 C51 105.1(5)
C49 C50 C58 125.6(6)
C51 C50 C58 128.7(6)
N5 C51 C50 109.4(5)
N5 C51 C52 120.2(5)
C50 C51 C52 130.2(6)
C53 C52 C57 118.7(6)
C53 C52 C51 121.4(6)
C57 C52 C51 119.8(6)
C52 C53 C54 119.9(7)
C55 C54 C53 120.1(7)
C56 C55 C54 120.5(7)
C55 C56 C57 121.0(7)
C56 C57 C52 119.7(6)
C50 C58 C59 120.5(5)
C64 C59 C60 117.8(5)
C64 C59 C58 123.8(5)
C60 C59 C58 118.3(5)
C61 C60 C59 122.2(6)
C60 C61 C62 120.5(6)
C61 C62 C65 123.2(6)
C61 C62 C63 118.5(5)
C65 C62 C63 118.3(5)
C68 C63 C64 122.8(5)
C68 C63 C62 118.2(5)
C64 C63 C62 119.0(5)
C59 C64 C63 121.9(6)
C66 C65 C62 120.6(6)
C65 C66 C67 123.3(6)
C68 C67 C66 117.1(5)
C68 C67 C69 123.7(5)
C66 C67 C69 119.2(5)
C67 C68 C63 122.6(6)
C77 C69 C67 116.0(5)
C71 C70 C75 120.0
C70 C71 C72 120.0
C71 C72 C73 120.0
C72 C73 C74 120.0
C75 C74 C73 120.0
C74 C75 C70 120.0
C74 C75 C76 118.9(4)
C70 C75 C76 121.1(4)
N12 C76 C77 110.5(5)
N12 C76 C75 121.2(6)
C77 C76 C75 128.2(6)
C78 C77 C76 103.8(6)
C78 C77 C69 128.3(6)
C76 C77 C69 127.6(6)
N11 C78 C77 110.7(6)
N11 C78 C79 120.3(6)
C77 C78 C79 128.9(6)
C80 C79 C84 118.5(6)
C80 C79 C78 120.3(6)
C84 C79 C78 121.2(6)
C81 C80 C79 121.6(7)
C82 C81 C80 119.2(8)
C83 C82 C81 120.3(8)
C82 C83 C84 120.7(7)
C79 C84 C83 119.6(7)
C86 C85 C90 120.0
C85 C86 C87 120.0
C86 C87 C88 120.0
C89 C88 C87 120.0
C90 C89 C88 120.0
C89 C90 C85 120.0
C89 C90 C91 119.9(4)
C85 C90 C91 120.0(4)
N3 C91 C92 110.5(5)
N3 C91 C90 120.0(5)
C92 C91 C90 129.3(6)
C91 C92 C93 104.7(5)
C91 C92 C100 128.4(6)
C93 C92 C100 126.8(6)
N4 C93 C92 109.6(5)
N4 C93 C94 122.1(5)
C92 C93 C94 128.3(6)
C95 C94 C99 120.0
C95 C94 C93 120.1(4)
C99 C94 C93 119.8(4)
C96 C95 C94 120.0
C95 C96 C97 120.0
C98 C97 C96 120.0
C99 C98 C97 120.0
C98 C99 C94 120.0
C92 C100 C101 116.3(5)
C102 C101 C106 118.3(5)
C102 C101 C100 124.9(5)
C106 C101 C100 116.7(5)
C101 C102 C103 122.8(5)
C104 C103 C107 117.8(5)
C104 C103 C102 118.1(5)
C107 C103 C102 124.1(5)
C103 C104 C110 118.4(6)
C103 C104 C105 118.0(6)
C110 C104 C105 123.6(6)
C106 C105 C104 121.3(6)
C105 C106 C101 121.5(6)
C108 C107 C103 122.9(5)
C107 C108 C109 117.0(5)
C107 C108 C119 124.4(5)
C109 C108 C119 118.6(5)
C110 C109 C108 123.2(6)
C109 C110 C104 120.4(6)
C112 C111 C116 120.0
C111 C112 C113 120.0
C114 C113 C112 120.0
C115 C114 C113 120.0
C114 C115 C116 120.0
C115 C116 C111 120.0
C115 C116 C117 119.0(5)
C111 C116 C117 120.9(5)
N10 C117 C118 109.1(6)
N10 C117 C116 122.3(6)
C118 C117 C116 128.6(6)
C117 C118 C120 105.6(6)
C117 C118 C119 126.7(7)
C120 C118 C119 126.8(7)
C108 C119 C118 116.1(5)
N9 C120 C118 108.3(6)
N9 C120 C121 123.0(6)
C118 C120 C121 128.7(6)
C122 C121 C126 120.0
C122 C121 C120 121.7(5)
C126 C121 C120 118.1(5)
C123 C122 C121 120.0
C122 C123 C124 120.0
C125 C124 C123 120.0
C124 C125 C126 120.0
C125 C126 C121 120.0

loop_
_geom_bond_atom_site_label_1
_geom_bond_atom_site_label_2
_geom_bond_distance
Cu1 N6 1.862(5)
Cu1 N1 1.872(6)
Cu2 N2 1.847(5)
Cu2 N3 1.851(5)
Cu3 N4 1.851(5)
Cu3 N5 1.853(5)
Cu4 N7 1.855(6)
Cu4 N12 1.867(5)
Cu5 N9 1.863(5)
Cu5 N8 1.863(5)
Cu6 N11 1.851(5)
Cu6 N10 1.857(5)
N1 N2 1.357(7)
N1 C7 1.361(8)
N2 C9 1.343(8)
N3 C91 1.346(8)
N3 N4 1.371(7)
N4 C93 1.358(8)
N5 C51 1.356(8)
N5 N6 1.371(7)
N6 C49 1.342(8)
N7 C36 1.358(8)
N7 N8 1.385(7)
N8 C34 1.349(8)
N9 C120 1.335(8)
N9 N10 1.363(7)
N10 C117 1.349(8)
N11 C78 1.356(8)
N11 N12 1.378(7)
N12 C76 1.312(8)
C1 C2 1.3900
C1 C6 1.3900
C2 C3 1.3900
C3 C4 1.3900
C4 C5 1.3900
C5 C6 1.3900
C6 C7 1.485(7)
C7 C8 1.369(9)
C8 C9 1.421(9)
C8 C16 1.498(8)
C9 C10 1.452(8)
C10 C11 1.3900
C10 C15 1.3900
C11 C12 1.3900
C12 C13 1.3900
C13 C14 1.3900
C14 C15 1.3900
C16 C17 1.540(8)
C17 C22 1.356(8)
C17 C18 1.407(8)
C18 C19 1.369(8)
C19 C20 1.412(8)
C20 C21 1.416(8)
C20 C23 1.417(8)
C21 C22 1.415(8)
C21 C26 1.439(8)
C23 C24 1.346(8)
C24 C25 1.412(8)
C25 C26 1.346(8)
C25 C27 1.537(8)
C27 C35 1.472(8)
C28 C29 1.3900
C28 C33 1.3900
C29 C30 1.3900
C30 C31 1.3900
C31 C32 1.3900
C32 C33 1.3900
C33 C34 1.455(7)
C34 C35 1.415(8)
C35 C36 1.348(9)
C36 C37 1.490(7)
C37 C38 1.3900
C37 C42 1.3900
C38 C39 1.3900
C39 C40 1.3900
C40 C41 1.3900
C41 C42 1.3900
C43 C48 1.3900
C43 C44 1.3901
C44 C45 1.3900
C45 C46 1.3900
C46 C47 1.3900
C47 C48 1.3900
C48 C49 1.485(7)
C49 C50 1.379(9)
C50 C51 1.381(8)
C50 C58 1.490(8)
C51 C52 1.460(8)
C52 C53 1.371(9)
C52 C57 1.415(9)
C53 C54 1.394(9)
C54 C55 1.391(11)
C55 C56 1.324(11)
C56 C57 1.389(9)
C58 C59 1.491(8)
C59 C64 1.361(8)
C59 C60 1.414(8)
C60 C61 1.363(8)
C61 C62 1.400(8)
C62 C65 1.411(8)
C62 C63 1.419(8)
C63 C68 1.416(8)
C63 C64 1.419(8)
C65 C66 1.339(8)
C66 C67 1.396(8)
C67 C68 1.369(8)
C67 C69 1.524(8)
C69 C77 1.478(9)
C70 C71 1.3900
C70 C75 1.3900
C71 C72 1.3900
C72 C73 1.3900
C73 C74 1.3900
C74 C75 1.3900
C75 C76 1.490(7)
C76 C77 1.398(9)
C77 C78 1.369(9)
C78 C79 1.458(9)
C79 C80 1.393(10)
C79 C84 1.399(9)
C80 C81 1.386(11)
C81 C82 1.383(12)
C82 C83 1.376(12)
C83 C84 1.394(10)
C85 C86 1.3900
C85 C90 1.3900
C86 C87 1.3900
C87 C88 1.3900
C88 C89 1.3900
C89 C90 1.3900
C90 C91 1.488(7)
C91 C92 1.374(8)
C92 C93 1.391(9)
C92 C100 1.497(8)
C93 C94 1.470(7)
C94 C95 1.3900
C94 C99 1.3900
C95 C96 1.3900
C96 C97 1.3900
C97 C98 1.3900
C98 C99 1.3900
C100 C101 1.532(8)
C101 C102 1.339(8)
C101 C106 1.435(8)
C102 C103 1.432(8)
C103 C104 1.420(8)
C103 C107 1.424(8)
C104 C110 1.422(9)
C104 C105 1.436(9)
C105 C106 1.330(9)
C107 C108 1.352(8)
C108 C109 1.417(8)
C108 C119 1.498(8)
C109 C110 1.329(9)
C111 C112 1.3900
C111 C116 1.3900
C112 C113 1.3900
C113 C114 1.3900
C114 C115 1.3900
C115 C116 1.3900
C116 C117 1.479(8)
C117 C118 1.383(9)
C118 C120 1.395(9)
C118 C119 1.499(9)
C120 C121 1.468(8)
C121 C122 1.3900
C121 C126 1.3900
C122 C123 1.3900
C123 C124 1.3900
C124 C125 1.3900
C125 C126 1.3900

loop_
_platon_squeeze_void_nr
_platon_squeeze_void_average_x
_platon_squeeze_void_average_y
_platon_squeeze_void_average_z
_platon_squeeze_void_volume
_platon_squeeze_void_count_electrons
_platon_squeeze_void_content
1 0.170 -0.023 0.497 643 70 ' '
2 0.170 -0.017 0.997 643 70 ' '
3 0.670 -0.040 0.497 644 70 ' '
4 0.670 0.026 0.997 643 70 ' '
5 0.327 0.149 0.010 17 2 ' '
6 0.827 0.351 0.510 17 2 ' '
7 0.827 0.649 0.010 17 2 ' '
8 0.327 0.851 0.510 17 2 ' '
